data_7017508
loop_
_publ_author_name
'Meng, Zhao-Sha'
'Guo, Fu-Sheng'
'Liu, Jun-Liang'
'Leng, Ji-Dong'
'Tong, Ming-Liang'

_publ_section_title
;
 Heterometallic cubane-like {M(2)Ln(2)} (M = Ni, Zn; Ln =, Gd, Dy) and
 {Ni(2)Y(2)} aggregates. Synthesis, structures and magnetic properties.
;
_journal_issue 8
_journal_name_full 'Dalton transactions (Cambridge, England : 2003)'
_journal_page_first 2320
_journal_page_last 2329
_journal_paper_doi 10.1039/c1dt10869g
_journal_volume 41
_journal_year 2012
_chemical_formula_sum 'C34 H51 Cl2 N6 Ni2 O28.5 Y2'
_chemical_formula_weight 1365.90
_chemical_name_systematic
;
?
;
_space_group_IT_number 2
_symmetry_cell_setting triclinic
_symmetry_space_group_name_Hall '-P 1'
_symmetry_space_group_name_H-M 'P -1'
_atom_sites_solution_hydrogens geom
_atom_sites_solution_primary direct
_atom_sites_solution_secondary difmap
_audit_creation_method SHELXL-97
_cell_angle_alpha 85.942(2)
_cell_angle_beta 73.504(2)
_cell_angle_gamma 76.267(2)
_cell_formula_units_Z 2
_cell_length_a 13.5277(11)
_cell_length_b 13.7748(10)
_cell_length_c 14.4488(9)
_cell_measurement_reflns_used 12490
_cell_measurement_temperature 150(2)
_cell_measurement_theta_max 54.86
_cell_measurement_theta_min 6.09
_cell_volume 2507.8(3)
_computing_cell_refinement 'PROCESS-AUTO (Rigaku Corporation, 1998)'
_computing_data_collection 'PROCESS-AUTO (Rigaku Corporation, 1998)'
_computing_data_reduction 'PROCESS-AUTO (Rigaku Corporation, 1998)'
_computing_molecular_graphics 'Bruker SHELXTL'
_computing_publication_material 'Bruker SHELXTL'
_computing_structure_refinement 'SHELXL-97 (Sheldrick, 1997)'
_computing_structure_solution 'SHELXS-97 (Sheldrick, 1990)'
_diffrn_ambient_temperature 150(2)
_diffrn_measured_fraction_theta_full 0.955
_diffrn_measured_fraction_theta_max 0.955
_diffrn_measurement_device_type 'Rigaku R-AXIS SPIDER Image Plate diffractometer'
_diffrn_measurement_method '\w scan'
_diffrn_radiation_monochromator graphite
_diffrn_radiation_source 'fine-focus sealed tube'
_diffrn_radiation_type MoK\a
_diffrn_radiation_wavelength 0.71073
_diffrn_reflns_av_R_equivalents 0.0961
_diffrn_reflns_av_sigmaI/netI 0.1303
_diffrn_reflns_limit_h_max 16
_diffrn_reflns_limit_h_min -16
_diffrn_reflns_limit_k_max 16
_diffrn_reflns_limit_k_min -16
_diffrn_reflns_limit_l_max 16
_diffrn_reflns_limit_l_min -17
_diffrn_reflns_number 20568
_diffrn_reflns_theta_full 26.00
_diffrn_reflns_theta_max 26.00
_diffrn_reflns_theta_min 3.04
_exptl_absorpt_coefficient_mu 3.235
_exptl_absorpt_correction_T_max 0.6975
_exptl_absorpt_correction_T_min 0.4868
_exptl_absorpt_correction_type multi-scan
_exptl_crystal_density_diffrn 1.809
_exptl_crystal_density_method 'not measured'
_exptl_crystal_F_000 1386
_exptl_crystal_size_max 0.26
_exptl_crystal_size_mid 0.17
_exptl_crystal_size_min 0.12
_refine_diff_density_max 1.895
_refine_diff_density_min -1.583
_refine_diff_density_rms 0.208
_refine_ls_extinction_coef 0.021(2)
_refine_ls_extinction_expression Fc^*^=kFc[1+0.001xFc^2^\l^3^/sin(2\q)]^-1/4^
_refine_ls_extinction_method SHELXL
_refine_ls_goodness_of_fit_ref 1.056
_refine_ls_hydrogen_treatment constr
_refine_ls_matrix_type full
_refine_ls_number_parameters 683
_refine_ls_number_reflns 9410
_refine_ls_number_restraints 68
_refine_ls_restrained_S_all 1.063
_refine_ls_R_factor_all 0.1485
_refine_ls_R_factor_gt 0.0981
_refine_ls_shift/su_max 0.000
_refine_ls_shift/su_mean 0.000
_refine_ls_structure_factor_coef Fsqd
_refine_ls_weighting_details 'calc w=1/[\s^2^(Fo^2^)+(0.1661P)^2^+15.9056P] where P=(Fo^2^+2Fc^2^)/3'
_refine_ls_weighting_scheme calc
_refine_ls_wR_factor_gt 0.2566
_refine_ls_wR_factor_ref 0.3105
_reflns_number_gt 5870
_reflns_number_total 9410
_reflns_threshold_expression >2sigma(I)
_cod_data_source_file c1dt10869g.txt
_cod_data_source_block NiY
_cod_depositor_comments
;
The following automatic conversions were performed:

'_symmetry_cell_setting' value 'Triclinic' changed to 'triclinic'
according to /home/saulius/struct/CIF-dictionaries/cif_core.dic
dictionary named 'cif_core.dic' version 2.4.1 from
2010-06-29.

'_exptl_absorpt_correction_type' value 'Multi-scan'
changed to 'multi-scan' according to
/home/saulius/struct/CIF-dictionaries/cif_core.dic dictionary named
'cif_core.dic' version 2.4.1 from 2010-06-29.

Automatic conversion script
Id: cif_fix_values 1715 2011-07-08 13:25:40Z adriana 
;
_cod_original_sg_symbol_H-M P-1
_cod_original_formula_sum 'C34 H51 Cl2 N6 Ni2 O28.50 Y2'
_cod_database_code 7017508

loop_
_symmetry_equiv_pos_as_xyz
'x, y, z'
'-x, -y, -z'

loop_
_atom_site_label
_atom_site_type_symbol
_atom_site_fract_x
_atom_site_fract_y
_atom_site_fract_z
_atom_site_U_iso_or_equiv
_atom_site_adp_type
_atom_site_occupancy
_atom_site_symmetry_multiplicity
_atom_site_calc_flag
_atom_site_refinement_flags
Y1 Y -0.03466(8) 1.13406(7) -0.16213(7) 0.0318(3) Uani 1 1 d .
Y2 Y -0.21266(9) 1.09570(9) -0.30556(7) 0.0413(4) Uani 1 1 d .
Ni1 Ni -0.27331(10) 1.29526(10) -0.13653(9) 0.0338(4) Uani 1 1 d .
Ni2 Ni -0.10280(11) 1.29724(10) -0.34631(9) 0.0349(4) Uani 1 1 d .
O1W O 0.0805(6) 1.0698(6) -0.0638(5) 0.0400(18) Uani 1 1 d .
O2W O -0.3427(8) 1.0172(8) -0.1978(6) 0.066(3) Uani 1 1 d .
O3W O -0.2438(8) 0.9786(8) -0.3987(6) 0.063(3) Uani 1 1 d .
O4W O -0.0429(17) 0.9955(15) -0.4437(14) 0.070(5) Uani 0.50 1 d P
O1 O -0.2159(6) 1.1471(5) -0.1527(5) 0.0383(17) Uani 1 1 d .
H1O H -0.2464 1.1133 -0.1066 0.046 Uiso 1 1 d R
O2 O -0.0606(6) 1.1516(5) -0.3142(5) 0.0353(16) Uani 1 1 d .
H2O H -0.0071 1.1209 -0.3570 0.042 Uiso 1 1 d R
O3 O -0.1163(5) 1.3049(5) -0.1880(5) 0.0315(15) Uani 1 1 d .
O4 O 0.0754(6) 1.2611(6) -0.1751(5) 0.0390(17) Uani 1 1 d .
O5 O -0.2548(5) 1.2789(5) -0.2929(5) 0.0300(15) Uani 1 1 d .
O6 O -0.3962(6) 1.1900(6) -0.3166(5) 0.047(2) Uani 1 1 d .
O7 O -0.0540(7) 0.9714(6) -0.1305(6) 0.047(2) Uani 1 1 d .
O8 O -0.1174(8) 0.9523(6) -0.2535(6) 0.060(2) Uani 1 1 d .
O9 O -0.1159(6) 1.1927(6) -0.0082(5) 0.0371(17) Uani 1 1 d .
O10 O -0.2788(6) 1.2896(6) 0.0073(5) 0.0409(18) Uani 1 1 d .
O11 O -0.1872(7) 1.1567(6) -0.4620(5) 0.050(2) Uani 1 1 d .
O12 O -0.0920(7) 1.2740(6) -0.4875(5) 0.0448(19) Uani 1 1 d .
O13 O 0.1294(6) 1.0569(6) -0.2605(5) 0.0455(19) Uani 1 1 d .
O14 O 0.1374(7) 1.0479(7) -0.4150(6) 0.052(2) Uani 1 1 d .
N1 N -0.3144(7) 1.4468(8) -0.1327(6) 0.040(2) Uani 1 1 d .
N2 N -0.4202(8) 1.4825(7) -0.1210(6) 0.043(2) Uani 1 1 d .
H2N H -0.4476 1.5471 -0.1213 0.052 Uiso 1 1 calc R
N3 N -0.4344(7) 1.3192(7) -0.1084(6) 0.040(2) Uani 1 1 d .
N4 N -0.1630(8) 1.4453(7) -0.3595(6) 0.040(2) Uani 1 1 d .
N5 N -0.0888(9) 1.5014(9) -0.3710(7) 0.053(3) Uani 1 1 d .
H5N H -0.1068 1.5671 -0.3702 0.063 Uiso 1 1 calc R
N6 N 0.0339(8) 1.3493(8) -0.3819(6) 0.046(2) Uani 1 1 d .
C1 C -0.0834(9) 1.3805(8) -0.1602(7) 0.035(2) Uani 1 1 d .
C2 C -0.1445(9) 1.4784(9) -0.1422(8) 0.042(3) Uani 1 1 d .
C3 C -0.0943(10) 1.5531(9) -0.1239(9) 0.046(3) Uani 1 1 d .
H3 H -0.1346 1.6198 -0.1120 0.055 Uiso 1 1 calc R
C4 C 0.0069(10) 1.5323(8) -0.1229(9) 0.043(3) Uani 1 1 d .
H4 H 0.0375 1.5840 -0.1113 0.052 Uiso 1 1 calc R
C5 C 0.0666(10) 1.4370(9) -0.1384(8) 0.044(3) Uani 1 1 d .
H5 H 0.1380 1.4226 -0.1358 0.053 Uiso 1 1 calc R
C6 C 0.0231(9) 1.3591(9) -0.1586(8) 0.041(3) Uani 1 1 d .
C7 C -0.2559(9) 1.5097(10) -0.1365(8) 0.043(3) Uani 1 1 d .
H7 H -0.2874 1.5791 -0.1354 0.052 Uiso 1 1 calc R
C8 C 0.1834(9) 1.2340(10) -0.1723(9) 0.050(3) Uani 1 1 d .
H8A H 0.2238 1.2771 -0.2165 0.075 Uiso 1 1 calc R
H8B H 0.2137 1.1641 -0.1918 0.075 Uiso 1 1 calc R
H8C H 0.1868 1.2423 -0.1065 0.075 Uiso 1 1 calc R
C9 C -0.4823(10) 1.4154(9) -0.1090(8) 0.044(3) Uani 1 1 d .
C10 C -0.5911(10) 1.4478(11) -0.0941(9) 0.054(3) Uani 1 1 d .
H10 H -0.6227 1.5172 -0.0938 0.064 Uiso 1 1 calc R
C11 C -0.6509(11) 1.3807(12) -0.0803(10) 0.063(4) Uani 1 1 d .
H11 H -0.7249 1.4025 -0.0726 0.076 Uiso 1 1 calc R
C12 C -0.6040(10) 1.2763(11) -0.0769(10) 0.059(4) Uani 1 1 d .
H12 H -0.6450 1.2271 -0.0647 0.071 Uiso 1 1 calc R
C13 C -0.4956(9) 1.2512(10) -0.0925(8) 0.046(3) Uani 1 1 d .
H13 H -0.4617 1.1824 -0.0921 0.055 Uiso 1 1 calc R
C14 C -0.3337(9) 1.3345(9) -0.3270(8) 0.042(3) Uani 1 1 d .
C15 C -0.3418(9) 1.4384(10) -0.3483(8) 0.046(3) Uani 1 1 d .
C16 C -0.4327(11) 1.4954(12) -0.3764(10) 0.063(4) Uani 1 1 d .
H16 H -0.4392 1.5646 -0.3909 0.076 Uiso 1 1 calc R
C17 C -0.5106(12) 1.4481(13) -0.3820(11) 0.071(4) Uani 1 1 d .
H17 H -0.5706 1.4858 -0.4004 0.086 Uiso 1 1 calc R
C18 C -0.5033(11) 1.3479(12) -0.3617(9) 0.061(4) Uani 1 1 d .
H18 H -0.5587 1.3175 -0.3641 0.073 Uiso 1 1 calc R
C19 C -0.4131(9) 1.2909(10) -0.3374(8) 0.045(3) Uani 1 1 d .
C20 C -0.2567(10) 1.4905(9) -0.3580(8) 0.048(3) Uani 1 1 d .
H20 H -0.2725 1.5613 -0.3634 0.057 Uiso 1 1 calc R
C21 C -0.4731(11) 1.1384(11) -0.3327(12) 0.064(4) Uani 1 1 d .
H21A H -0.5449 1.1788 -0.3067 0.097 Uiso 1 1 calc R
H21B H -0.4661 1.0733 -0.3000 0.097 Uiso 1 1 calc R
H21C H -0.4597 1.1286 -0.4021 0.097 Uiso 1 1 calc R
C22 C 0.0151(11) 1.4507(11) -0.3838(8) 0.052(3) Uani 1 1 d .
C23 C 0.0964(12) 1.5030(12) -0.3993(9) 0.061(4) Uani 1 1 d .
H23 H 0.0805 1.5740 -0.4009 0.073 Uiso 1 1 calc R
C24 C 0.1956(13) 1.4512(14) -0.4118(9) 0.070(5) Uani 1 1 d .
H24 H 0.2512 1.4848 -0.4194 0.084 Uiso 1 1 calc R
C25 C 0.2181(11) 1.3418(13) -0.4137(10) 0.063(4) Uani 1 1 d .
H25 H 0.2884 1.3025 -0.4258 0.076 Uiso 1 1 calc R
C26 C 0.1348(10) 1.2997(13) -0.3974(8) 0.058(4) Uani 1 1 d .
H26 H 0.1487 1.2287 -0.3968 0.070 Uiso 1 1 calc R
C27 C -0.0865(10) 0.9197(9) -0.1797(9) 0.047(3) Uani 1 1 d .
C28 C -0.0899(11) 0.8153(9) -0.1482(10) 0.056(3) Uani 1 1 d .
H28A H -0.0311 0.7869 -0.1203 0.084 Uiso 1 1 calc R
H28B H -0.0838 0.7753 -0.2038 0.084 Uiso 1 1 calc R
H28C H -0.1572 0.8147 -0.0995 0.084 Uiso 1 1 calc R
C29 C -0.2047(9) 1.2422(9) 0.0421(8) 0.041(3) Uani 1 1 d .
C30 C -0.2223(10) 1.2472(12) 0.1493(8) 0.057(4) Uani 1 1 d .
H30A H -0.2394 1.1850 0.1794 0.085 Uiso 1 1 calc R
H30B H -0.2810 1.3037 0.1759 0.085 Uiso 1 1 calc R
H30C H -0.1579 1.2561 0.1626 0.085 Uiso 1 1 calc R
C31 C -0.1401(9) 1.2186(9) -0.5132(7) 0.039(3) Uani 1 1 d .
C32 C -0.1403(15) 1.2250(13) -0.6189(9) 0.077(5) Uani 1 1 d .
H32A H -0.2073 1.2135 -0.6243 0.116 Uiso 1 1 calc R
H32B H -0.0813 1.1741 -0.6559 0.116 Uiso 1 1 calc R
H32C H -0.1326 1.2914 -0.6444 0.116 Uiso 1 1 calc R
C33 C 0.1788(9) 1.0313(9) -0.3462(9) 0.046(3) Uani 1 1 d .
C34 C 0.2964(11) 0.9839(13) -0.3702(10) 0.069(4) Uani 1 1 d .
H34A H 0.3157 0.9607 -0.3106 0.104 Uiso 1 1 calc R
H34B H 0.3366 1.0333 -0.4021 0.104 Uiso 1 1 calc R
H34C H 0.3128 0.9270 -0.4134 0.104 Uiso 1 1 calc R
O5W O -0.5093(8) 0.6838(7) -0.1281(7) 0.068(3) Uani 1 1 d .
O6W O -0.328(2) 0.808(2) -0.1604(19) 0.214(10) Uani 1 1 d U
O7W O -0.1101(11) 1.7080(9) -0.3759(8) 0.090(4) Uani 1 1 d .
Cl1 Cl -0.3649(3) 1.0163(3) 0.0779(3) 0.0784(12) Uani 1 1 d D
O15 O -0.2946(10) 1.0437(13) 0.1250(12) 0.163(8) Uani 1 1 d D
O16 O -0.3041(11) 0.9734(13) -0.0129(8) 0.177(9) Uani 1 1 d D
O17 O -0.4431(14) 1.1009(12) 0.0672(15) 0.292(18) Uani 1 1 d D
O18 O -0.4107(14) 0.9441(10) 0.1395(10) 0.171(9) Uani 1 1 d D
Cl2 Cl -0.4344(5) 0.8058(4) -0.3715(4) 0.1038(16) Uani 1 1 d D
O19 O -0.3408(12) 0.7512(14) -0.3489(14) 0.192(9) Uani 1 1 d DU
O20 O -0.4297(18) 0.9076(9) -0.3961(17) 0.231(11) Uani 1 1 d DU
O21 O -0.4546(18) 0.7621(16) -0.4495(13) 0.228(11) Uani 1 1 d DU
O22 O -0.5241(14) 0.8058(19) -0.2873(13) 0.294(16) Uani 1 1 d DU

loop_
_atom_site_aniso_label
_atom_site_aniso_U_11
_atom_site_aniso_U_22
_atom_site_aniso_U_33
_atom_site_aniso_U_23
_atom_site_aniso_U_13
_atom_site_aniso_U_12
Y1 0.0356(6) 0.0331(6) 0.0283(5) 0.0001(4) -0.0087(4) -0.0112(4)
Y2 0.0529(8) 0.0483(7) 0.0335(6) 0.0040(5) -0.0160(5) -0.0284(5)
Ni1 0.0326(8) 0.0410(8) 0.0295(7) 0.0001(6) -0.0078(5) -0.0127(6)
Ni2 0.0380(8) 0.0419(8) 0.0289(7) 0.0005(6) -0.0089(6) -0.0171(6)
O1W 0.039(4) 0.040(4) 0.044(4) 0.006(4) -0.018(3) -0.007(3)
O2W 0.078(7) 0.083(7) 0.049(5) 0.008(5) -0.007(5) -0.059(6)
O3W 0.073(7) 0.078(7) 0.044(5) -0.011(5) -0.010(4) -0.033(5)
O4W 0.084(15) 0.066(13) 0.069(12) -0.021(11) -0.026(11) -0.024(11)
O1 0.038(4) 0.041(4) 0.036(4) 0.002(3) -0.006(3) -0.013(3)
O2 0.038(4) 0.039(4) 0.026(3) -0.002(3) -0.005(3) -0.006(3)
O3 0.031(4) 0.034(4) 0.032(4) -0.002(3) -0.006(3) -0.014(3)
O4 0.031(4) 0.043(4) 0.046(4) 0.000(4) -0.014(3) -0.012(3)
O5 0.032(4) 0.036(4) 0.026(3) 0.000(3) -0.013(3) -0.009(3)
O6 0.050(5) 0.057(5) 0.038(4) -0.010(4) -0.008(4) -0.025(4)
O7 0.058(5) 0.043(4) 0.048(5) 0.007(4) -0.020(4) -0.023(4)
O8 0.095(8) 0.040(5) 0.045(5) -0.007(4) -0.024(5) -0.010(5)
O9 0.037(4) 0.044(4) 0.032(4) 0.000(3) -0.014(3) -0.009(3)
O10 0.037(4) 0.056(5) 0.032(4) 0.003(4) -0.011(3) -0.013(4)
O11 0.071(6) 0.052(5) 0.036(4) -0.006(4) -0.014(4) -0.030(4)
O12 0.056(5) 0.058(5) 0.029(4) -0.005(4) -0.010(3) -0.029(4)
O13 0.042(5) 0.056(5) 0.038(4) -0.006(4) -0.011(4) -0.008(4)
O14 0.050(5) 0.072(6) 0.038(4) -0.019(4) -0.009(4) -0.016(4)
N1 0.030(5) 0.057(6) 0.032(5) -0.002(4) -0.008(4) -0.009(4)
N2 0.048(6) 0.043(5) 0.037(5) -0.003(4) -0.014(4) -0.006(4)
N3 0.039(5) 0.049(6) 0.032(5) -0.001(4) -0.008(4) -0.011(4)
N4 0.047(6) 0.049(6) 0.030(4) 0.000(4) -0.011(4) -0.026(5)
N5 0.066(8) 0.063(7) 0.041(5) 0.009(5) -0.016(5) -0.038(6)
N6 0.053(7) 0.060(7) 0.031(5) 0.008(5) -0.006(4) -0.032(5)
C1 0.039(6) 0.040(6) 0.031(5) -0.003(5) -0.010(4) -0.018(5)
C2 0.051(7) 0.044(6) 0.033(6) 0.001(5) -0.010(5) -0.020(5)
C3 0.055(8) 0.034(6) 0.052(7) 0.005(5) -0.013(6) -0.019(5)
C4 0.052(7) 0.030(6) 0.061(7) 0.001(5) -0.020(6) -0.029(5)
C5 0.048(7) 0.056(7) 0.042(6) 0.005(6) -0.019(5) -0.029(6)
C6 0.048(7) 0.050(7) 0.033(6) 0.001(5) -0.015(5) -0.023(6)
C7 0.038(7) 0.054(7) 0.036(6) 0.005(5) -0.008(5) -0.011(5)
C8 0.034(7) 0.059(8) 0.058(7) -0.004(6) -0.010(5) -0.015(6)
C9 0.055(8) 0.055(7) 0.026(5) -0.009(5) -0.011(5) -0.018(6)
C10 0.035(7) 0.073(9) 0.057(8) -0.006(7) -0.016(6) -0.012(6)
C11 0.037(7) 0.094(11) 0.059(8) -0.021(8) -0.020(6) -0.001(7)
C12 0.043(8) 0.077(10) 0.064(8) -0.017(7) -0.011(6) -0.025(7)
C13 0.033(6) 0.059(8) 0.042(6) 0.004(6) 0.001(5) -0.017(5)
C14 0.038(6) 0.055(7) 0.034(6) -0.001(5) -0.004(5) -0.016(5)
C15 0.040(7) 0.060(8) 0.036(6) 0.013(6) -0.011(5) -0.012(6)
C16 0.054(9) 0.077(10) 0.059(8) 0.004(7) -0.016(7) -0.016(7)
C17 0.061(10) 0.096(12) 0.066(9) 0.012(9) -0.035(8) -0.016(8)
C18 0.058(8) 0.095(11) 0.046(7) 0.022(8) -0.031(6) -0.035(8)
C19 0.043(7) 0.060(8) 0.039(6) 0.002(6) -0.013(5) -0.025(6)
C20 0.059(8) 0.043(7) 0.039(6) -0.007(5) -0.012(6) -0.006(6)
C21 0.047(8) 0.061(8) 0.094(11) -0.013(8) -0.016(7) -0.028(7)
C22 0.058(8) 0.080(10) 0.026(5) 0.008(6) -0.013(5) -0.032(7)
C23 0.081(11) 0.086(10) 0.040(7) 0.030(7) -0.029(7) -0.060(9)
C24 0.068(10) 0.127(15) 0.039(7) 0.010(8) -0.017(6) -0.068(10)
C25 0.044(8) 0.094(12) 0.060(8) 0.008(8) -0.014(6) -0.034(8)
C26 0.043(8) 0.109(12) 0.029(6) 0.003(7) -0.009(5) -0.032(8)
C27 0.051(7) 0.049(7) 0.047(7) 0.000(6) -0.012(6) -0.024(6)
C28 0.064(9) 0.040(7) 0.063(8) 0.003(6) -0.012(7) -0.017(6)
C29 0.035(6) 0.050(7) 0.038(6) 0.007(5) -0.011(5) -0.015(5)
C30 0.046(7) 0.086(10) 0.030(6) -0.012(6) -0.007(5) -0.001(7)
C31 0.046(7) 0.048(7) 0.021(5) -0.008(5) -0.001(4) -0.014(5)
C32 0.112(14) 0.101(13) 0.035(7) 0.008(8) -0.032(8) -0.045(11)
C33 0.037(7) 0.051(7) 0.047(7) -0.010(6) -0.004(5) -0.012(5)
C34 0.056(9) 0.097(12) 0.043(7) -0.017(8) -0.008(6) 0.003(8)
O5W 0.061(6) 0.064(6) 0.068(6) -0.002(5) -0.015(5) 0.006(5)
O6W 0.211(13) 0.216(14) 0.221(13) 0.010(9) -0.068(9) -0.053(9)
O7W 0.124(11) 0.082(8) 0.071(7) 0.009(6) -0.023(7) -0.046(7)
Cl1 0.067(3) 0.075(3) 0.089(3) 0.022(2) -0.013(2) -0.023(2)
O15 0.087(11) 0.199(19) 0.22(2) -0.064(15) -0.082(12) 0.008(11)
O16 0.075(10) 0.29(3) 0.107(12) -0.027(14) 0.036(9) 0.001(13)
O17 0.28(3) 0.20(2) 0.33(4) 0.05(2) -0.14(3) 0.12(2)
O18 0.24(2) 0.115(13) 0.124(13) 0.043(11) 0.013(13) -0.059(14)
Cl2 0.113(4) 0.076(3) 0.109(4) 0.008(3) -0.023(3) -0.009(3)
O19 0.175(11) 0.198(12) 0.189(12) 0.004(9) -0.069(9) 0.006(8)
O20 0.228(14) 0.207(14) 0.258(14) 0.026(9) -0.064(9) -0.063(9)
O21 0.234(14) 0.245(14) 0.228(14) -0.039(9) -0.100(10) -0.045(9)
O22 0.281(18) 0.299(18) 0.287(18) 0.019(10) -0.062(10) -0.061(10)

loop_
_atom_type_symbol
_atom_type_description
_atom_type_scat_dispersion_real
_atom_type_scat_dispersion_imag
_atom_type_scat_source
C C 0.0033 0.0016 'International Tables Vol C Tables 4.2.6.8 and 6.1.1.4'
H H 0.0000 0.0000 'International Tables Vol C Tables 4.2.6.8 and 6.1.1.4'
N N 0.0061 0.0033 'International Tables Vol C Tables 4.2.6.8 and 6.1.1.4'
O O 0.0106 0.0060 'International Tables Vol C Tables 4.2.6.8 and 6.1.1.4'
Cl Cl 0.1484 0.1585 'International Tables Vol C Tables 4.2.6.8 and 6.1.1.4'
Ni Ni 0.3393 1.1124 'International Tables Vol C Tables 4.2.6.8 and 6.1.1.4'
Y Y -2.7962 3.5667 'International Tables Vol C Tables 4.2.6.8 and 6.1.1.4'

loop_
_geom_angle_atom_site_label_1
_geom_angle_atom_site_label_2
_geom_angle_atom_site_label_3
_geom_angle
_geom_angle_site_symmetry_1
O9 Y1 O2 140.1(3) .
O9 Y1 O7 96.6(3) .
O2 Y1 O7 98.7(3) .
O9 Y1 O13 141.5(3) .
O2 Y1 O13 77.0(3) .
O7 Y1 O13 83.4(3) .
O9 Y1 O1W 71.3(3) .
O2 Y1 O1W 148.3(3) .
O7 Y1 O1W 76.4(3) .
O13 Y1 O1W 71.3(3) .
O9 Y1 O1 78.7(3) .
O2 Y1 O1 69.3(3) .
O7 Y1 O1 76.9(3) .
O13 Y1 O1 137.4(3) .
O1W Y1 O1 136.8(3) .
O9 Y1 O3 77.1(2) .
O2 Y1 O3 70.3(2) .
O7 Y1 O3 147.5(3) .
O13 Y1 O3 121.4(3) .
O1W Y1 O3 128.8(2) .
O1 Y1 O3 70.6(2) .
O9 Y1 O4 85.5(3) .
O2 Y1 O4 99.3(2) .
O7 Y1 O4 149.0(3) .
O13 Y1 O4 76.4(3) .
O1W Y1 O4 75.0(2) .
O1 Y1 O4 133.3(2) .
O3 Y1 O4 63.1(2) .
O9 Y1 Ni1 65.86(17) .
O2 Y1 Ni1 74.28(18) .
O7 Y1 Ni1 111.0(2) .
O13 Y1 Ni1 149.47(19) .
O1W Y1 Ni1 137.05(19) .
O1 Y1 Ni1 35.51(18) .
O3 Y1 Ni1 37.21(16) .
O4 Y1 Ni1 98.08(17) .
O9 Y1 Y2 116.26(18) .
O2 Y1 Y2 36.54(18) .
O7 Y1 Y2 74.4(2) .
O13 Y1 Y2 100.86(19) .
O1W Y1 Y2 150.45(19) .
O1 Y1 Y2 37.58(17) .
O3 Y1 Y2 80.00(16) .
O4 Y1 Y2 132.06(17) .
Ni1 Y1 Y2 60.34(3) .
O8 Y2 O11 127.2(3) .
O8 Y2 O2 81.8(3) .
O11 Y2 O2 83.1(3) .
O8 Y2 O1 79.6(3) .
O11 Y2 O1 138.9(3) .
O2 Y2 O1 69.5(2) .
O8 Y2 O3W 80.9(3) .
O11 Y2 O3W 72.5(3) .
O2 Y2 O3W 131.5(3) .
O1 Y2 O3W 148.4(3) .
O8 Y2 O2W 74.8(4) .
O11 Y2 O2W 134.8(3) .
O2 Y2 O2W 142.1(3) .
O1 Y2 O2W 77.2(3) .
O3W Y2 O2W 73.8(3) .
O8 Y2 O5 142.7(3) .
O11 Y2 O5 73.7(3) .
O2 Y2 O5 69.7(2) .
O1 Y2 O5 68.3(2) .
O3W Y2 O5 136.2(3) .
O2W Y2 O5 114.2(3) .
O8 Y2 O6 145.3(3) .
O11 Y2 O6 74.6(3) .
O2 Y2 O6 131.3(3) .
O1 Y2 O6 100.7(3) .
O3W Y2 O6 81.9(3) .
O2W Y2 O6 71.6(3) .
O5 Y2 O6 62.7(2) .
O8 Y2 O4W 64.9(5) .
O11 Y2 O4W 62.5(5) .
O2 Y2 O4W 68.7(5) .
O1 Y2 O4W 127.8(5) .
O3W Y2 O4W 62.9(5) .
O2W Y2 O4W 123.8(5) .
O5 Y2 O4W 121.7(5) .
O6 Y2 O4W 130.4(5) .
O8 Y2 Ni2 117.0(3) .
O11 Y2 Ni2 65.9(2) .
O2 Y2 Ni2 35.39(17) .
O1 Y2 Ni2 74.25(18) .
O3W Y2 Ni2 137.2(2) .
O2W Y2 Ni2 146.1(2) .
O5 Y2 Ni2 36.90(16) .
O6 Y2 Ni2 96.01(19) .
O4W Y2 Ni2 88.6(4) .
O8 Y2 Y1 64.7(2) .
O11 Y2 Y1 119.0(2) .
O2 Y2 Y1 36.16(16) .
O1 Y2 Y1 38.11(18) .
O3W Y2 Y1 143.7(3) .
O2W Y2 Y1 106.1(2) .
O5 Y2 Y1 78.21(15) .
O6 Y2 Y1 133.49(18) .
O4W Y2 Y1 90.7(4) .
Ni2 Y2 Y1 59.37(3) .
O1 Ni1 N1 172.8(3) .
O1 Ni1 N3 106.6(4) .
N1 Ni1 N3 79.5(4) .
O1 Ni1 O10 92.7(3) .
N1 Ni1 O10 90.8(3) .
N3 Ni1 O10 93.2(3) .
O1 Ni1 O3 85.2(3) .
N1 Ni1 O3 88.2(3) .
N3 Ni1 O3 164.6(3) .
O10 Ni1 O3 96.2(3) .
O1 Ni1 O5 79.2(3) .
N1 Ni1 O5 97.0(3) .
N3 Ni1 O5 90.4(3) .
O10 Ni1 O5 171.9(3) .
O3 Ni1 O5 81.9(3) .
O1 Ni1 Y1 43.5(2) .
N1 Ni1 Y1 130.9(3) .
N3 Ni1 Y1 149.4(3) .
O10 Ni1 Y1 84.0(2) .
O3 Ni1 Y1 44.46(19) .
O5 Ni1 Y1 89.23(17) .
O2 Ni2 N4 171.3(3) .
O2 Ni2 O12 95.1(3) .
N4 Ni2 O12 91.1(3) .
O2 Ni2 O5 84.8(3) .
N4 Ni2 O5 88.4(3) .
O12 Ni2 O5 95.6(3) .
O2 Ni2 N6 106.1(4) .
N4 Ni2 N6 79.7(4) .
O12 Ni2 N6 92.9(3) .
O5 Ni2 N6 165.6(4) .
O2 Ni2 O3 78.9(3) .
N4 Ni2 O3 94.6(3) .
O12 Ni2 O3 173.6(3) .
O5 Ni2 O3 81.7(2) .
N6 Ni2 O3 91.0(3) .
O2 Ni2 Y2 42.2(2) .
N4 Ni2 Y2 133.0(3) .
O12 Ni2 Y2 83.7(2) .
O5 Ni2 Y2 46.1(2) .
N6 Ni2 Y2 147.1(3) .
O3 Ni2 Y2 90.25(17) .
O4W O4W Y2 144.9(18) 2_574
Ni1 O1 Y2 110.9(3) .
Ni1 O1 Y1 101.0(3) .
Y2 O1 Y1 104.3(3) .
Ni1 O1 H1O 113.2 .
Y2 O1 H1O 113.2 .
Y1 O1 H1O 113.2 .
Ni2 O2 Y1 110.0(3) .
Ni2 O2 Y2 102.4(3) .
Y1 O2 Y2 107.3(3) .
Ni2 O2 H2O 112.1 .
Y1 O2 H2O 112.3 .
Y2 O2 H2O 112.2 .
C1 O3 Ni1 120.5(6) .
C1 O3 Ni2 116.4(6) .
Ni1 O3 Ni2 97.3(3) .
C1 O3 Y1 120.6(6) .
Ni1 O3 Y1 98.3(3) .
Ni2 O3 Y1 99.1(3) .
C6 O4 C8 117.6(9) .
C6 O4 Y1 117.6(6) .
C8 O4 Y1 122.5(7) .
C14 O5 Ni2 120.7(6) .
C14 O5 Ni1 115.9(6) .
Ni2 O5 Ni1 98.9(3) .
C14 O5 Y2 119.8(6) .
Ni2 O5 Y2 97.0(3) .
Ni1 O5 Y2 100.2(2) .
C19 O6 C21 116.0(9) .
C19 O6 Y2 119.0(6) .
C21 O6 Y2 122.1(8) .
C27 O7 Y1 126.6(7) .
C27 O8 Y2 139.2(8) .
C29 O9 Y1 140.2(7) .
C29 O10 Ni1 125.0(7) .
C31 O11 Y2 137.4(7) .
C31 O12 Ni2 123.5(7) .
C33 O13 Y1 143.4(8) .
C7 N1 N2 118.8(10) .
C7 N1 Ni1 129.2(8) .
N2 N1 Ni1 111.9(7) .
C9 N2 N1 118.2(10) .
C9 N2 H2N 120.9 .
N1 N2 H2N 120.9 .
C9 N3 C13 117.7(10) .
C9 N3 Ni1 113.3(8) .
C13 N3 Ni1 128.9(8) .
C20 N4 N5 118.1(11) .
C20 N4 Ni2 129.1(8) .
N5 N4 Ni2 112.7(8) .
N4 N5 C22 117.4(11) .
N4 N5 H5N 121.3 .
C22 N5 H5N 121.3 .
C26 N6 C22 116.8(11) .
C26 N6 Ni2 130.3(10) .
C22 N6 Ni2 112.8(9) .
O3 C1 C2 124.6(10) .
O3 C1 C6 115.9(10) .
C2 C1 C6 119.2(10) .
C1 C2 C3 117.9(11) .
C1 C2 C7 125.0(11) .
C3 C2 C7 117.0(11) .
C4 C3 C2 122.4(11) .
C4 C3 H3 118.8 .
C2 C3 H3 118.8 .
C3 C4 C5 120.2(10) .
C3 C4 H4 119.9 .
C5 C4 H4 119.9 .
C4 C5 C6 120.7(11) .
C4 C5 H5 119.6 .
C6 C5 H5 119.6 .
O4 C6 C1 114.9(9) .
O4 C6 C5 125.7(10) .
C1 C6 C5 119.4(11) .
N1 C7 C2 122.6(11) .
N1 C7 H7 118.7 .
C2 C7 H7 118.7 .
O4 C8 H8A 109.5 .
O4 C8 H8B 109.5 .
H8A C8 H8B 109.5 .
O4 C8 H8C 109.5 .
H8A C8 H8C 109.5 .
H8B C8 H8C 109.5 .
N3 C9 N2 116.8(11) .
N3 C9 C10 122.6(12) .
N2 C9 C10 120.5(12) .
C11 C10 C9 119.6(13) .
C11 C10 H10 120.2 .
C9 C10 H10 120.2 .
C10 C11 C12 120.3(12) .
C10 C11 H11 119.9 .
C12 C11 H11 119.9 .
C13 C12 C11 115.9(13) .
C13 C12 H12 122.0 .
C11 C12 H12 122.0 .
N3 C13 C12 123.8(12) .
N3 C13 H13 118.1 .
C12 C13 H13 118.1 .
O5 C14 C19 119.4(11) .
O5 C14 C15 122.1(10) .
C19 C14 C15 118.4(11) .
C14 C15 C16 119.4(12) .
C14 C15 C20 124.7(11) .
C16 C15 C20 115.3(11) .
C17 C16 C15 119.2(14) .
C17 C16 H16 120.4 .
C15 C16 H16 120.4 .
C18 C17 C16 121.8(13) .
C18 C17 H17 119.1 .
C16 C17 H17 119.1 .
C17 C18 C19 119.4(13) .
C17 C18 H18 120.3 .
C19 C18 H18 120.3 .
O6 C19 C14 113.5(10) .
O6 C19 C18 124.8(11) .
C14 C19 C18 121.7(12) .
N4 C20 C15 123.0(11) .
N4 C20 H20 118.5 .
C15 C20 H20 118.5 .
O6 C21 H21A 109.5 .
O6 C21 H21B 109.5 .
H21A C21 H21B 109.5 .
O6 C21 H21C 109.5 .
H21A C21 H21C 109.5 .
H21B C21 H21C 109.5 .
N6 C22 N5 116.5(11) .
N6 C22 C23 122.8(13) .
N5 C22 C23 120.8(14) .
C24 C23 C22 118.9(15) .
C24 C23 H23 120.6 .
C22 C23 H23 120.6 .
C23 C24 C25 119.2(12) .
C23 C24 H24 120.4 .
C25 C24 H24 120.4 .
C26 C25 C24 117.0(14) .
C26 C25 H25 121.5 .
C24 C25 H25 121.5 .
N6 C26 C25 125.4(16) .
N6 C26 H26 117.3 .
C25 C26 H26 117.3 .
O7 C27 O8 123.8(11) .
O7 C27 C28 117.9(11) .
O8 C27 C28 118.3(11) .
C27 C28 H28A 109.5 .
C27 C28 H28B 109.5 .
H28A C28 H28B 109.5 .
C27 C28 H28C 109.5 .
H28A C28 H28C 109.5 .
H28B C28 H28C 109.5 .
O10 C29 O9 124.2(10) .
O10 C29 C30 117.7(10) .
O9 C29 C30 118.1(10) .
C29 C30 H30A 109.5 .
C29 C30 H30B 109.5 .
H30A C30 H30B 109.5 .
C29 C30 H30C 109.5 .
H30A C30 H30C 109.5 .
H30B C30 H30C 109.5 .
O12 C31 O11 127.3(9) .
O12 C31 C32 116.6(11) .
O11 C31 C32 116.1(11) .
C31 C32 H32A 109.5 .
C31 C32 H32B 109.5 .
H32A C32 H32B 109.5 .
C31 C32 H32C 109.5 .
H32A C32 H32C 109.5 .
H32B C32 H32C 109.5 .
O14 C33 O13 123.5(11) .
O14 C33 C34 117.3(11) .
O13 C33 C34 119.1(11) .
C33 C34 H34A 109.5 .
C33 C34 H34B 109.5 .
H34A C34 H34B 109.5 .
C33 C34 H34C 109.5 .
H34A C34 H34C 109.5 .
H34B C34 H34C 109.5 .
O17 Cl1 O16 111.3(9) .
O17 Cl1 O18 111.0(9) .
O16 Cl1 O18 110.4(8) .
O17 Cl1 O15 110.0(9) .
O16 Cl1 O15 108.6(8) .
O18 Cl1 O15 105.3(8) .
O19 Cl2 O20 111.6(9) .
O19 Cl2 O21 112.4(9) .
O20 Cl2 O21 108.5(9) .
O19 Cl2 O22 108.7(9) .
O20 Cl2 O22 108.1(9) .
O21 Cl2 O22 107.4(9) .

loop_
_geom_bond_atom_site_label_1
_geom_bond_atom_site_label_2
_geom_bond_distance
_geom_bond_site_symmetry_2
Y1 O9 2.291(7) .
Y1 O2 2.309(7) .
Y1 O7 2.316(8) .
Y1 O13 2.319(8) .
Y1 O1W 2.378(7) .
Y1 O1 2.380(7) .
Y1 O3 2.403(7) .
Y1 O4 2.520(7) .
Y1 Ni1 3.3948(17) .
Y1 Y2 3.7370(14) .
Y2 O8 2.293(9) .
Y2 O11 2.315(8) .
Y2 O2 2.331(7) .
Y2 O1 2.352(7) .
Y2 O3W 2.355(9) .
Y2 O2W 2.407(8) .
Y2 O5 2.460(7) .
Y2 O6 2.558(9) .
Y2 O4W 2.73(2) .
Y2 Ni2 3.3901(17) .
Ni1 O1 2.009(7) .
Ni1 N1 2.029(10) .
Ni1 N3 2.049(9) .
Ni1 O10 2.054(7) .
Ni1 O3 2.075(7) .
Ni1 O5 2.222(6) .
Ni2 O2 2.010(7) .
Ni2 N4 2.026(10) .
Ni2 O12 2.046(7) .
Ni2 O5 2.051(7) .
Ni2 N6 2.058(10) .
Ni2 O3 2.250(7) .
O4W O4W 1.73(4) 2_574
O1 H1O 0.8502 .
O2 H2O 0.8500 .
O3 C1 1.350(12) .
O4 C6 1.369(14) .
O4 C8 1.431(13) .
O5 C14 1.351(13) .
O6 C19 1.380(15) .
O6 C21 1.467(14) .
O7 C27 1.267(14) .
O8 C27 1.268(14) .
O9 C29 1.275(13) .
O10 C29 1.270(13) .
O11 C31 1.257(13) .
O12 C31 1.248(13) .
O13 C33 1.258(14) .
O14 C33 1.257(14) .
N1 C7 1.293(15) .
N1 N2 1.364(13) .
N2 C9 1.362(15) .
N2 H2N 0.8800 .
N3 C9 1.330(16) .
N3 C13 1.357(15) .
N4 C20 1.268(15) .
N4 N5 1.373(13) .
N5 C22 1.378(17) .
N5 H5N 0.8800 .
N6 C26 1.336(17) .
N6 C22 1.358(17) .
C1 C2 1.403(16) .
C1 C6 1.408(15) .
C2 C3 1.436(16) .
C2 C7 1.446(16) .
C3 C4 1.334(17) .
C3 H3 0.9500 .
C4 C5 1.364(17) .
C4 H4 0.9500 .
C5 C6 1.423(16) .
C5 H5 0.9500 .
C7 H7 0.9500 .
C8 H8A 0.9800 .
C8 H8B 0.9800 .
C8 H8C 0.9800 .
C9 C10 1.390(17) .
C10 C11 1.34(2) .
C10 H10 0.9500 .
C11 C12 1.43(2) .
C11 H11 0.9500 .
C12 C13 1.380(17) .
C12 H12 0.9500 .
C13 H13 0.9500 .
C14 C19 1.396(16) .
C14 C15 1.427(17) .
C15 C16 1.440(18) .
C15 C20 1.465(18) .
C16 C17 1.39(2) .
C16 H16 0.9500 .
C17 C18 1.38(2) .
C17 H17 0.9500 .
C18 C19 1.406(18) .
C18 H18 0.9500 .
C20 H20 0.9500 .
C21 H21A 0.9800 .
C21 H21B 0.9800 .
C21 H21C 0.9800 .
C22 C23 1.411(17) .
C23 C24 1.33(2) .
C23 H23 0.9500 .
C24 C25 1.47(2) .
C24 H24 0.9500 .
C25 C26 1.343(18) .
C25 H25 0.9500 .
C26 H26 0.9500 .
C27 C28 1.485(16) .
C28 H28A 0.9800 .
C28 H28B 0.9800 .
C28 H28C 0.9800 .
C29 C30 1.503(15) .
C30 H30A 0.9800 .
C30 H30B 0.9800 .
C30 H30C 0.9800 .
C31 C32 1.524(15) .
C32 H32A 0.9800 .
C32 H32B 0.9800 .
C32 H32C 0.9800 .
C33 C34 1.517(18) .
C34 H34A 0.9800 .
C34 H34B 0.9800 .
C34 H34C 0.9800 .
Cl1 O17 1.408(8) .
Cl1 O16 1.418(8) .
Cl1 O18 1.421(8) .
Cl1 O15 1.444(8) .
Cl2 O19 1.422(9) .
Cl2 O20 1.434(9) .
Cl2 O21 1.434(9) .
Cl2 O22 1.454(9) .

loop_
_geom_hbond_atom_site_label_D
_geom_hbond_atom_site_label_H
_geom_hbond_atom_site_label_A
_geom_hbond_distance_DH
_geom_hbond_distance_HA
_geom_hbond_distance_DA
_geom_hbond_angle_DHA
_geom_hbond_site_symmetry_A
O1 H1O O16 0.85 2.43 3.245(19) 161.2 .
O2 H2O O14 0.85 1.95 2.756(11) 158.9 .
N2 H2N O5W 0.88 1.88 2.757(14) 176.5 1_565
N5 H5N O7W 0.88 1.93 2.790(16) 166.2 .

loop_
_geom_torsion_atom_site_label_1
_geom_torsion_atom_site_label_2
_geom_torsion_atom_site_label_3
_geom_torsion_atom_site_label_4
_geom_torsion
_geom_torsion_site_symmetry_4
O9 Y1 Y2 O8 -107.2(3) .
O2 Y1 Y2 O8 112.3(4) .
O7 Y1 Y2 O8 -17.5(3) .
O13 Y1 Y2 O8 62.3(3) .
O1W Y1 Y2 O8 -8.8(5) .
O1 Y1 Y2 O8 -106.2(4) .
O3 Y1 Y2 O8 -177.4(3) .
O4 Y1 Y2 O8 143.7(4) .
Ni1 Y1 Y2 O8 -143.5(3) .
O9 Y1 Y2 O11 132.6(3) .
O2 Y1 Y2 O11 -7.9(4) .
O7 Y1 Y2 O11 -137.7(3) .
O13 Y1 Y2 O11 -57.9(3) .
O1W Y1 Y2 O11 -129.0(5) .
O1 Y1 Y2 O11 133.5(4) .
O3 Y1 Y2 O11 62.4(3) .
O4 Y1 Y2 O11 23.5(4) .
Ni1 Y1 Y2 O11 96.3(3) .
O9 Y1 Y2 O2 140.5(4) .
O7 Y1 Y2 O2 -129.9(4) .
O13 Y1 Y2 O2 -50.0(4) .
O1W Y1 Y2 O2 -121.1(5) .
O1 Y1 Y2 O2 141.4(4) .
O3 Y1 Y2 O2 70.3(3) .
O4 Y1 Y2 O2 31.4(4) .
Ni1 Y1 Y2 O2 104.2(3) .
O9 Y1 Y2 O1 -0.9(3) .
O2 Y1 Y2 O1 -141.4(4) .
O7 Y1 Y2 O1 88.7(4) .
O13 Y1 Y2 O1 168.6(4) .
O1W Y1 Y2 O1 97.5(5) .
O3 Y1 Y2 O1 -71.1(3) .
O4 Y1 Y2 O1 -110.0(4) .
Ni1 Y1 Y2 O1 -37.3(3) .
O9 Y1 Y2 O3W -127.6(4) .
O2 Y1 Y2 O3W 92.0(5) .
O7 Y1 Y2 O3W -37.9(4) .
O13 Y1 Y2 O3W 42.0(4) .
O1W Y1 Y2 O3W -29.1(5) .
O1 Y1 Y2 O3W -126.6(5) .
O3 Y1 Y2 O3W 162.3(4) .
O4 Y1 Y2 O3W 123.4(4) .
Ni1 Y1 Y2 O3W -163.9(4) .
O9 Y1 Y2 O2W -43.2(3) .
O2 Y1 Y2 O2W 176.3(4) .
O7 Y1 Y2 O2W 46.4(4) .
O13 Y1 Y2 O2W 126.3(3) .
O1W Y1 Y2 O2W 55.2(5) .
O1 Y1 Y2 O2W -42.3(4) .
O3 Y1 Y2 O2W -113.4(3) .
O4 Y1 Y2 O2W -152.3(4) .
Ni1 Y1 Y2 O2W -79.5(3) .
O9 Y1 Y2 O5 68.8(3) .
O2 Y1 Y2 O5 -71.6(3) .
O7 Y1 Y2 O5 158.5(3) .
O13 Y1 Y2 O5 -121.6(3) .
O1W Y1 Y2 O5 167.3(4) .
O1 Y1 Y2 O5 69.8(3) .
O3 Y1 Y2 O5 -1.3(2) .
O4 Y1 Y2 O5 -40.3(3) .
Ni1 Y1 Y2 O5 32.53(16) .
O9 Y1 Y2 O6 36.4(3) .
O2 Y1 Y2 O6 -104.1(4) .
O7 Y1 Y2 O6 126.0(3) .
O13 Y1 Y2 O6 -154.1(3) .
O1W Y1 Y2 O6 134.8(5) .
O1 Y1 Y2 O6 37.3(4) .
O3 Y1 Y2 O6 -33.8(3) .
O4 Y1 Y2 O6 -72.7(3) .
Ni1 Y1 Y2 O6 0.1(2) .
O9 Y1 Y2 O4W -168.9(5) .
O2 Y1 Y2 O4W 50.7(5) .
O7 Y1 Y2 O4W -79.2(5) .
O13 Y1 Y2 O4W 0.7(5) .
O1W Y1 Y2 O4W -70.4(6) .
O1 Y1 Y2 O4W -167.9(5) .
O3 Y1 Y2 O4W 121.0(5) .
O4 Y1 Y2 O4W 82.0(5) .
Ni1 Y1 Y2 O4W 154.8(4) .
O9 Y1 Y2 Ni2 103.2(2) .
O2 Y1 Y2 Ni2 -37.3(3) .
O7 Y1 Y2 Ni2 -167.2(2) .
O13 Y1 Y2 Ni2 -87.3(2) .
O1W Y1 Y2 Ni2 -158.4(4) .
O1 Y1 Y2 Ni2 104.1(3) .
O3 Y1 Y2 Ni2 32.98(16) .
O4 Y1 Y2 Ni2 -5.9(2) .
Ni1 Y1 Y2 Ni2 66.86(4) .
O9 Y1 Ni1 O1 -104.9(4) .
O2 Y1 Ni1 O1 76.3(3) .
O7 Y1 Ni1 O1 -17.1(4) .
O13 Y1 Ni1 O1 96.9(5) .
O1W Y1 Ni1 O1 -109.6(4) .
O3 Y1 Ni1 O1 154.3(4) .
O4 Y1 Ni1 O1 173.7(3) .
Y2 Y1 Ni1 O1 39.5(3) .
O9 Y1 Ni1 N1 81.3(4) .
O2 Y1 Ni1 N1 -97.5(4) .
O7 Y1 Ni1 N1 169.1(4) .
O13 Y1 Ni1 N1 -76.9(5) .
O1W Y1 Ni1 N1 76.6(4) .
O1 Y1 Ni1 N1 -173.8(4) .
O3 Y1 Ni1 N1 -19.5(4) .
O4 Y1 Ni1 N1 -0.1(4) .
Y2 Y1 Ni1 N1 -134.3(3) .
O9 Y1 Ni1 N3 -90.5(5) .
O2 Y1 Ni1 N3 90.8(5) .
O7 Y1 Ni1 N3 -2.7(5) .
O13 Y1 Ni1 N3 111.3(6) .
O1W Y1 Ni1 N3 -95.1(6) .
O1 Y1 Ni1 N3 14.4(6) .
O3 Y1 Ni1 N3 168.7(6) .
O4 Y1 Ni1 N3 -171.8(5) .
Y2 Y1 Ni1 N3 53.9(5) .
O9 Y1 Ni1 O10 -4.5(3) .
O2 Y1 Ni1 O10 176.8(3) .
O7 Y1 Ni1 O10 83.3(3) .
O13 Y1 Ni1 O10 -162.7(5) .
O1W Y1 Ni1 O10 -9.1(4) .
O1 Y1 Ni1 O10 100.4(4) .
O3 Y1 Ni1 O10 -105.3(3) .
O4 Y1 Ni1 O10 -85.8(3) .
Y2 Y1 Ni1 O10 139.9(2) .
O9 Y1 Ni1 O3 100.8(3) .
O2 Y1 Ni1 O3 -77.9(3) .
O7 Y1 Ni1 O3 -171.4(3) .
O13 Y1 Ni1 O3 -57.4(5) .
O1W Y1 Ni1 O3 96.1(4) .
O1 Y1 Ni1 O3 -154.3(4) .
O4 Y1 Ni1 O3 19.5(3) .
Y2 Y1 Ni1 O3 -114.8(3) .
O9 Y1 Ni1 O5 179.9(3) .
O2 Y1 Ni1 O5 1.2(3) .
O7 Y1 Ni1 O5 -92.2(3) .
O13 Y1 Ni1 O5 21.8(5) .
O1W Y1 Ni1 O5 175.3(3) .
O1 Y1 Ni1 O5 -75.1(3) .
O3 Y1 Ni1 O5 79.2(3) .
O4 Y1 Ni1 O5 98.6(2) .
Y2 Y1 Ni1 O5 -35.65(18) .
O8 Y2 Ni2 O2 7.3(4) .
O11 Y2 Ni2 O2 -113.8(4) .
O1 Y2 Ni2 O2 76.6(3) .
O3W Y2 Ni2 O2 -99.4(5) .
O2W Y2 Ni2 O2 110.4(5) .
O5 Y2 Ni2 O2 151.3(4) .
O6 Y2 Ni2 O2 176.0(3) .
O4W Y2 Ni2 O2 -53.5(5) .
Y1 Y2 Ni2 O2 38.1(3) .
O8 Y2 Ni2 N4 -162.3(4) .
O11 Y2 Ni2 N4 76.6(4) .
O2 Y2 Ni2 N4 -169.6(4) .
O1 Y2 Ni2 N4 -93.1(4) .
O3W Y2 Ni2 N4 90.9(5) .
O2W Y2 Ni2 N4 -59.2(6) .
O5 Y2 Ni2 N4 -18.4(4) .
O6 Y2 Ni2 N4 6.4(4) .
O4W Y2 Ni2 N4 136.9(5) .
Y1 Y2 Ni2 N4 -131.5(3) .
O8 Y2 Ni2 O12 112.0(3) .
O11 Y2 Ni2 O12 -9.0(3) .
O2 Y2 Ni2 O12 104.8(4) .
O1 Y2 Ni2 O12 -178.7(3) .
O3W Y2 Ni2 O12 5.3(5) .
O2W Y2 Ni2 O12 -144.8(5) .
O5 Y2 Ni2 O12 -104.0(3) .
O6 Y2 Ni2 O12 -79.2(3) .
O4W Y2 Ni2 O12 51.3(5) .
Y1 Y2 Ni2 O12 142.9(2) .
O8 Y2 Ni2 O5 -144.0(3) .
O11 Y2 Ni2 O5 94.9(3) .
O2 Y2 Ni2 O5 -151.3(4) .
O1 Y2 Ni2 O5 -74.7(3) .
O3W Y2 Ni2 O5 109.3(5) .
O2W Y2 Ni2 O5 -40.8(5) .
O6 Y2 Ni2 O5 24.7(3) .
O4W Y2 Ni2 O5 155.2(5) .
Y1 Y2 Ni2 O5 -113.2(2) .
O8 Y2 Ni2 N6 26.5(5) .
O11 Y2 Ni2 N6 -94.6(5) .
O2 Y2 Ni2 N6 19.2(6) .
O1 Y2 Ni2 N6 95.8(5) .
O3W Y2 Ni2 N6 -80.2(6) .
O2W Y2 Ni2 N6 129.6(7) .
O5 Y2 Ni2 N6 170.5(5) .
O6 Y2 Ni2 N6 -164.8(5) .
O4W Y2 Ni2 N6 -34.3(6) .
Y1 Y2 Ni2 N6 57.3(5) .
O8 Y2 Ni2 O3 -65.8(3) .
O11 Y2 Ni2 O3 173.2(3) .
O2 Y2 Ni2 O3 -73.1(3) .
O1 Y2 Ni2 O3 3.5(3) .
O3W Y2 Ni2 O3 -172.5(4) .
O2W Y2 Ni2 O3 37.4(5) .
O5 Y2 Ni2 O3 78.2(3) .
O6 Y2 Ni2 O3 103.0(2) .
O4W Y2 Ni2 O3 -126.6(5) .
Y1 Y2 Ni2 O3 -34.93(18) .
O8 Y2 O4W O4W -162(3) 2_574
O11 Y2 O4W O4W 22(3) 2_574
O2 Y2 O4W O4W -72(3) 2_574
O1 Y2 O4W O4W -110(3) 2_574
O3W Y2 O4W O4W 105(3) 2_574
O2W Y2 O4W O4W 149(3) 2_574
O5 Y2 O4W O4W -24(3) 2_574
O6 Y2 O4W O4W 55(3) 2_574
Ni2 Y2 O4W O4W -42(3) 2_574
Y1 Y2 O4W O4W -101(3) 2_574
N1 Ni1 O1 Y2 -69(3) .
N3 Ni1 O1 Y2 77.5(4) .
O10 Ni1 O1 Y2 171.6(3) .
O3 Ni1 O1 Y2 -92.3(3) .
O5 Ni1 O1 Y2 -9.7(3) .
Y1 Ni1 O1 Y2 -110.1(4) .
N1 Ni1 O1 Y1 41(3) .
N3 Ni1 O1 Y1 -172.4(3) .
O10 Ni1 O1 Y1 -78.3(3) .
O3 Ni1 O1 Y1 17.8(3) .
O5 Ni1 O1 Y1 100.4(3) .
O8 Y2 O1 Ni1 169.9(4) .
O11 Y2 O1 Ni1 33.4(6) .
O2 Y2 O1 Ni1 84.8(3) .
O3W Y2 O1 Ni1 -137.4(5) .
O2W Y2 O1 Ni1 -113.6(4) .
O5 Y2 O1 Ni1 9.3(3) .
O6 Y2 O1 Ni1 -45.5(4) .
O4W Y2 O1 Ni1 123.3(6) .
Ni2 Y2 O1 Ni1 47.8(3) .
Y1 Y2 O1 Ni1 107.9(4) .
O8 Y2 O1 Y1 61.9(3) .
O11 Y2 O1 Y1 -74.6(5) .
O2 Y2 O1 Y1 -23.1(3) .
O3W Y2 O1 Y1 114.7(6) .
O2W Y2 O1 Y1 138.5(4) .
O5 Y2 O1 Y1 -98.7(3) .
O6 Y2 O1 Y1 -153.4(3) .
O4W Y2 O1 Y1 15.4(7) .
Ni2 Y2 O1 Y1 -60.1(2) .
O9 Y1 O1 Ni1 64.0(3) .
O2 Y1 O1 Ni1 -91.7(3) .
O7 Y1 O1 Ni1 163.6(3) .
O13 Y1 O1 Ni1 -131.8(4) .
O1W Y1 O1 Ni1 110.4(4) .
O3 Y1 O1 Ni1 -16.2(3) .
O4 Y1 O1 Ni1 -8.6(5) .
Y2 Y1 O1 Ni1 -115.1(4) .
O9 Y1 O1 Y2 179.1(3) .
O2 Y1 O1 Y2 23.4(3) .
O7 Y1 O1 Y2 -81.3(3) .
O13 Y1 O1 Y2 -16.7(5) .
O1W Y1 O1 Y2 -134.5(3) .
O3 Y1 O1 Y2 98.9(3) .
O4 Y1 O1 Y2 106.5(3) .
Ni1 Y1 O1 Y2 115.1(4) .
N4 Ni2 O2 Y1 -54(2) .
O12 Ni2 O2 Y1 171.4(3) .
O5 Ni2 O2 Y1 -93.5(3) .
N6 Ni2 O2 Y1 76.9(4) .
O3 Ni2 O2 Y1 -11.0(3) .
Y2 Ni2 O2 Y1 -113.8(4) .
N4 Ni2 O2 Y2 60(2) .
O12 Ni2 O2 Y2 -74.8(3) .
O5 Ni2 O2 Y2 20.3(3) .
N6 Ni2 O2 Y2 -169.3(3) .
O3 Ni2 O2 Y2 102.9(3) .
O9 Y1 O2 Ni2 47.8(6) .
O7 Y1 O2 Ni2 159.1(3) .
O13 Y1 O2 Ni2 -119.9(4) .
O1W Y1 O2 Ni2 -122.7(5) .
O1 Y1 O2 Ni2 86.7(3) .
O3 Y1 O2 Ni2 10.7(3) .
O4 Y1 O2 Ni2 -46.3(4) .
Ni1 Y1 O2 Ni2 49.6(3) .
Y2 Y1 O2 Ni2 110.7(4) .
O9 Y1 O2 Y2 -62.9(5) .
O7 Y1 O2 Y2 48.4(3) .
O13 Y1 O2 Y2 129.5(3) .
O1W Y1 O2 Y2 126.6(4) .
O1 Y1 O2 Y2 -24.0(3) .
O3 Y1 O2 Y2 -100.0(3) .
O4 Y1 O2 Y2 -156.9(3) .
Ni1 Y1 O2 Y2 -61.1(2) .
O8 Y2 O2 Ni2 -173.4(3) .
O11 Y2 O2 Ni2 57.3(3) .
O1 Y2 O2 Ni2 -91.5(3) .
O3W Y2 O2 Ni2 116.5(4) .
O2W Y2 O2 Ni2 -121.6(5) .
O5 Y2 O2 Ni2 -17.9(2) .
O6 Y2 O2 Ni2 -5.3(4) .
O4W Y2 O2 Ni2 120.4(5) .
Y1 Y2 O2 Ni2 -115.8(4) .
O8 Y2 O2 Y1 -57.6(3) .
O11 Y2 O2 Y1 173.1(3) .
O1 Y2 O2 Y1 24.3(3) .
O3W Y2 O2 Y1 -127.8(4) .
O2W Y2 O2 Y1 -5.8(6) .
O5 Y2 O2 Y1 97.9(3) .
O6 Y2 O2 Y1 110.5(3) .
O4W Y2 O2 Y1 -123.8(5) .
Ni2 Y2 O2 Y1 115.8(4) .
O1 Ni1 O3 C1 -150.5(7) .
N1 Ni1 O3 C1 32.3(7) .
N3 Ni1 O3 C1 68.9(15) .
O10 Ni1 O3 C1 -58.3(7) .
O5 Ni1 O3 C1 129.7(7) .
Y1 Ni1 O3 C1 -133.1(8) .
O1 Ni1 O3 Ni2 82.9(3) .
N1 Ni1 O3 Ni2 -94.3(3) .
N3 Ni1 O3 Ni2 -57.6(13) .
O10 Ni1 O3 Ni2 175.1(3) .
O5 Ni1 O3 Ni2 3.1(2) .
Y1 Ni1 O3 Ni2 100.4(3) .
O1 Ni1 O3 Y1 -17.5(3) .
N1 Ni1 O3 Y1 165.4(3) .
N3 Ni1 O3 Y1 -158.0(11) .
O10 Ni1 O3 Y1 74.8(3) .
O5 Ni1 O3 Y1 -97.2(3) .
O2 Ni2 O3 C1 140.9(7) .
N4 Ni2 O3 C1 -45.0(7) .
O12 Ni2 O3 C1 162(2) .
O5 Ni2 O3 C1 -132.8(7) .
N6 Ni2 O3 C1 34.7(7) .
Y2 Ni2 O3 C1 -178.2(7) .
O2 Ni2 O3 Ni1 -89.7(3) .
N4 Ni2 O3 Ni1 84.4(3) .
O12 Ni2 O3 Ni1 -69(3) .
O5 Ni2 O3 Ni1 -3.4(3) .
N6 Ni2 O3 Ni1 164.1(4) .
Y2 Ni2 O3 Ni1 -48.8(2) .
O2 Ni2 O3 Y1 10.0(3) .
N4 Ni2 O3 Y1 -175.9(3) .
O12 Ni2 O3 Y1 31(3) .
O5 Ni2 O3 Y1 96.3(3) .
N6 Ni2 O3 Y1 -96.2(4) .
Y2 Ni2 O3 Y1 50.88(19) .
O9 Y1 O3 C1 66.1(7) .
O2 Y1 O3 C1 -137.2(7) .
O7 Y1 O3 C1 148.1(7) .
O13 Y1 O3 C1 -77.1(7) .
O1W Y1 O3 C1 13.4(8) .
O1 Y1 O3 C1 148.5(7) .
O4 Y1 O3 C1 -25.3(6) .
Ni1 Y1 O3 C1 133.0(8) .
Y2 Y1 O3 C1 -173.8(7) .
O9 Y1 O3 Ni1 -66.8(3) .
O2 Y1 O3 Ni1 89.8(3) .
O7 Y1 O3 Ni1 15.1(6) .
O13 Y1 O3 Ni1 149.9(3) .
O1W Y1 O3 Ni1 -119.6(3) .
O1 Y1 O3 Ni1 15.5(2) .
O4 Y1 O3 Ni1 -158.3(3) .
Y2 Y1 O3 Ni1 53.2(2) .
O9 Y1 O3 Ni2 -165.7(3) .
O2 Y1 O3 Ni2 -9.1(2) .
O7 Y1 O3 Ni2 -83.8(5) .
O13 Y1 O3 Ni2 51.1(4) .
O1W Y1 O3 Ni2 141.6(3) .
O1 Y1 O3 Ni2 -83.3(3) .
O4 Y1 O3 Ni2 102.9(3) .
Ni1 Y1 O3 Ni2 -98.8(3) .
Y2 Y1 O3 Ni2 -45.62(18) .
O9 Y1 O4 C6 -57.2(7) .
O2 Y1 O4 C6 82.8(7) .
O7 Y1 O4 C6 -152.5(7) .
O13 Y1 O4 C6 157.0(7) .
O1W Y1 O4 C6 -129.1(7) .
O1 Y1 O4 C6 12.6(8) .
O3 Y1 O4 C6 20.6(6) .
Ni1 Y1 O4 C6 7.6(7) .
Y2 Y1 O4 C6 64.5(7) .
O9 Y1 O4 C8 105.2(8) .
O2 Y1 O4 C8 -114.7(8) .
O7 Y1 O4 C8 10.0(11) .
O13 Y1 O4 C8 -40.6(8) .
O1W Y1 O4 C8 33.4(8) .
O1 Y1 O4 C8 175.1(7) .
O3 Y1 O4 C8 -176.9(8) .
Ni1 Y1 O4 C8 170.0(8) .
Y2 Y1 O4 C8 -133.0(7) .
O2 Ni2 O5 C14 -149.9(8) .
N4 Ni2 O5 C14 35.7(8) .
O12 Ni2 O5 C14 -55.3(8) .
N6 Ni2 O5 C14 70.1(15) .
O3 Ni2 O5 C14 130.6(8) .
Y2 Ni2 O5 C14 -131.0(8) .
O2 Ni2 O5 Ni1 82.7(3) .
N4 Ni2 O5 Ni1 -91.8(3) .
O12 Ni2 O5 Ni1 177.3(3) .
N6 Ni2 O5 Ni1 -57.3(13) .
O3 Ni2 O5 Ni1 3.2(3) .
Y2 Ni2 O5 Ni1 101.6(3) .
O2 Ni2 O5 Y2 -18.9(3) .
N4 Ni2 O5 Y2 166.7(3) .
O12 Ni2 O5 Y2 75.7(3) .
N6 Ni2 O5 Y2 -158.9(12) .
O3 Ni2 O5 Y2 -98.4(2) .
O1 Ni1 O5 C14 139.3(7) .
N1 Ni1 O5 C14 -46.9(7) .
N3 Ni1 O5 C14 32.5(7) .
O10 Ni1 O5 C14 148.9(19) .
O3 Ni1 O5 C14 -134.1(7) .
Y1 Ni1 O5 C14 -178.1(7) .
O1 Ni1 O5 Ni2 -90.1(3) .
N1 Ni1 O5 Ni2 83.7(3) .
N3 Ni1 O5 Ni2 163.1(4) .
O10 Ni1 O5 Ni2 -81(2) .
O3 Ni1 O5 Ni2 -3.4(3) .
Y1 Ni1 O5 Ni2 -47.5(2) .
O1 Ni1 O5 Y2 8.8(3) .
N1 Ni1 O5 Y2 -177.4(3) .
N3 Ni1 O5 Y2 -98.0(3) .
O10 Ni1 O5 Y2 18(2) .
O3 Ni1 O5 Y2 95.4(3) .
Y1 Ni1 O5 Y2 51.42(19) .
O8 Y2 O5 C14 -168.6(7) .
O11 Y2 O5 C14 60.3(7) .
O2 Y2 O5 C14 148.9(7) .
O1 Y2 O5 C14 -135.9(7) .
O3W Y2 O5 C14 19.5(8) .
O2W Y2 O5 C14 -72.0(7) .
O6 Y2 O5 C14 -20.5(7) .
O4W Y2 O5 C14 102.1(8) .
Ni2 Y2 O5 C14 131.6(8) .
Y1 Y2 O5 C14 -174.5(7) .
O8 Y2 O5 Ni2 59.8(5) .
O11 Y2 O5 Ni2 -71.3(3) .
O2 Y2 O5 Ni2 17.3(2) .
O1 Y2 O5 Ni2 92.5(3) .
O3W Y2 O5 Ni2 -112.1(4) .
O2W Y2 O5 Ni2 156.4(3) .
O6 Y2 O5 Ni2 -152.1(3) .
O4W Y2 O5 Ni2 -29.5(6) .
Y1 Y2 O5 Ni2 53.92(18) .
O8 Y2 O5 Ni1 -40.6(6) .
O11 Y2 O5 Ni1 -171.7(3) .
O2 Y2 O5 Ni1 -83.2(3) .
O1 Y2 O5 Ni1 -7.9(2) .
O3W Y2 O5 Ni1 147.5(4) .
O2W Y2 O5 Ni1 56.0(4) .
O6 Y2 O5 Ni1 107.5(3) .
O4W Y2 O5 Ni1 -129.9(5) .
Ni2 Y2 O5 Ni1 -100.4(3) .
Y1 Y2 O5 Ni1 -46.50(18) .
O8 Y2 O6 C19 164.1(7) .
O11 Y2 O6 C19 -61.0(7) .
O2 Y2 O6 C19 5.0(9) .
O1 Y2 O6 C19 76.9(7) .
O3W Y2 O6 C19 -135.0(8) .
O2W Y2 O6 C19 149.5(8) .
O5 Y2 O6 C19 18.3(7) .
O4W Y2 O6 C19 -91.4(9) .
Ni2 Y2 O6 C19 1.9(7) .
Y1 Y2 O6 C19 54.6(8) .
O8 Y2 O6 C21 -36.0(11) .
O11 Y2 O6 C21 98.9(9) .
O2 Y2 O6 C21 164.9(8) .
O1 Y2 O6 C21 -123.1(9) .
O3W Y2 O6 C21 24.9(9) .
O2W Y2 O6 C21 -50.6(9) .
O5 Y2 O6 C21 178.2(9) .
O4W Y2 O6 C21 68.5(11) .
Ni2 Y2 O6 C21 161.8(9) .
Y1 Y2 O6 C21 -145.5(8) .
O9 Y1 O7 C27 133.1(10) .
O2 Y1 O7 C27 -9.9(10) .
O13 Y1 O7 C27 -85.6(10) .
O1W Y1 O7 C27 -157.9(10) .
O1 Y1 O7 C27 56.4(10) .
O3 Y1 O7 C27 56.8(12) .
O4 Y1 O7 C27 -134.7(9) .
Ni1 Y1 O7 C27 66.5(10) .
Y2 Y1 O7 C27 17.7(9) .
O11 Y2 O8 C27 146.9(12) .
O2 Y2 O8 C27 72.1(13) .
O1 Y2 O8 C27 1.6(13) .
O3W Y2 O8 C27 -153.4(14) .
O2W Y2 O8 C27 -77.8(13) .
O5 Y2 O8 C27 32.3(16) .
O6 Y2 O8 C27 -92.2(14) .
O4W Y2 O8 C27 142.3(15) .
Ni2 Y2 O8 C27 67.9(14) .
Y1 Y2 O8 C27 38.7(13) .
O2 Y1 O9 C29 11.9(13) .
O7 Y1 O9 C29 -100.1(11) .
O13 Y1 O9 C29 172.3(10) .
O1W Y1 O9 C29 -173.3(12) .
O1 Y1 O9 C29 -24.9(11) .
O3 Y1 O9 C29 47.5(11) .
O4 Y1 O9 C29 110.9(11) .
Ni1 Y1 O9 C29 10.0(11) .
Y2 Y1 O9 C29 -24.3(12) .
O1 Ni1 O10 C29 46.4(9) .
N1 Ni1 O10 C29 -127.3(9) .
N3 Ni1 O10 C29 153.2(9) .
O3 Ni1 O10 C29 -39.1(9) .
O5 Ni1 O10 C29 37(2) .
Y1 Ni1 O10 C29 3.7(9) .
O8 Y2 O11 C31 -95.9(12) .
O2 Y2 O11 C31 -21.7(12) .
O1 Y2 O11 C31 25.8(14) .
O3W Y2 O11 C31 -159.2(13) .
O2W Y2 O11 C31 157.3(11) .
O5 Y2 O11 C31 49.1(11) .
O6 Y2 O11 C31 114.6(12) .
O4W Y2 O11 C31 -91.2(13) .
Ni2 Y2 O11 C31 10.6(11) .
Y1 Y2 O11 C31 -17.0(13) .
O2 Ni2 O12 C31 54.9(9) .
N4 Ni2 O12 C31 -118.9(10) .
O5 Ni2 O12 C31 -30.4(10) .
N6 Ni2 O12 C31 161.4(10) .
O3 Ni2 O12 C31 34(3) .
Y2 Ni2 O12 C31 14.2(9) .
O9 Y1 O13 C33 -171.4(12) .
O2 Y1 O13 C33 -4.2(13) .
O7 Y1 O13 C33 96.4(14) .
O1W Y1 O13 C33 174.2(14) .
O1 Y1 O13 C33 34.0(15) .
O3 Y1 O13 C33 -61.1(14) .
O4 Y1 O13 C33 -107.2(14) .
Ni1 Y1 O13 C33 -24.4(16) .
Y2 Y1 O13 C33 23.7(14) .
O1 Ni1 N1 C7 -39(3) .
N3 Ni1 N1 C7 173.3(10) .
O10 Ni1 N1 C7 80.2(10) .
O3 Ni1 N1 C7 -16.0(10) .
O5 Ni1 N1 C7 -97.6(10) .
Y1 Ni1 N1 C7 -2.5(11) .
O1 Ni1 N1 N2 143(2) .
N3 Ni1 N1 N2 -4.1(6) .
O10 Ni1 N1 N2 -97.2(7) .
O3 Ni1 N1 N2 166.6(7) .
O5 Ni1 N1 N2 85.0(7) .
Y1 Ni1 N1 N2 -179.9(5) .
C7 N1 N2 C9 -174.6(10) .
Ni1 N1 N2 C9 3.2(11) .
O1 Ni1 N3 C9 -171.3(7) .
N1 Ni1 N3 C9 4.7(7) .
O10 Ni1 N3 C9 94.9(8) .
O3 Ni1 N3 C9 -32.6(17) .
O5 Ni1 N3 C9 -92.4(8) .
Y1 Ni1 N3 C9 178.4(5) .
O1 Ni1 N3 C13 6.7(10) .
N1 Ni1 N3 C13 -177.3(10) .
O10 Ni1 N3 C13 -87.1(10) .
O3 Ni1 N3 C13 145.3(11) .
O5 Ni1 N3 C13 85.6(10) .
Y1 Ni1 N3 C13 -3.7(13) .
O2 Ni2 N4 C20 -56(3) .
O12 Ni2 N4 C20 79.5(10) .
O5 Ni2 N4 C20 -16.0(10) .
N6 Ni2 N4 C20 172.2(10) .
O3 Ni2 N4 C20 -97.6(10) .
Y2 Ni2 N4 C20 -2.9(11) .
O2 Ni2 N4 N5 124(2) .
O12 Ni2 N4 N5 -100.8(7) .
O5 Ni2 N4 N5 163.7(7) .
N6 Ni2 N4 N5 -8.1(7) .
O3 Ni2 N4 N5 82.1(7) .
Y2 Ni2 N4 N5 176.8(5) .
C20 N4 N5 C22 -172.6(10) .
Ni2 N4 N5 C22 7.7(12) .
O2 Ni2 N6 C26 10.0(10) .
N4 Ni2 N6 C26 -176.7(10) .
O12 Ni2 N6 C26 -86.2(10) .
O5 Ni2 N6 C26 148.2(11) .
O3 Ni2 N6 C26 88.7(10) .
Y2 Ni2 N6 C26 -3.3(13) .
O2 Ni2 N6 C22 -165.7(7) .
N4 Ni2 N6 C22 7.5(7) .
O12 Ni2 N6 C22 98.1(8) .
O5 Ni2 N6 C22 -27.5(17) .
O3 Ni2 N6 C22 -87.0(8) .
Y2 Ni2 N6 C22 -179.0(5) .
Ni1 O3 C1 C2 -35.0(13) .
Ni2 O3 C1 C2 82.2(11) .
Y1 O3 C1 C2 -157.9(8) .
Ni1 O3 C1 C6 150.9(7) .
Ni2 O3 C1 C6 -91.8(9) .
Y1 O3 C1 C6 28.1(11) .
O3 C1 C2 C3 -173.0(9) .
C6 C1 C2 C3 0.8(15) .
O3 C1 C2 C7 9.7(17) .
C6 C1 C2 C7 -176.5(10) .
C1 C2 C3 C4 -0.5(17) .
C7 C2 C3 C4 177.0(11) .
C2 C3 C4 C5 -0.8(19) .
C3 C4 C5 C6 1.8(18) .
C8 O4 C6 C1 -178.7(9) .
Y1 O4 C6 C1 -15.3(11) .
C8 O4 C6 C5 -0.2(16) .
Y1 O4 C6 C5 163.1(9) .
O3 C1 C6 O4 -6.9(13) .
C2 C1 C6 O4 178.7(9) .
O3 C1 C6 C5 174.5(9) .
C2 C1 C6 C5 0.1(15) .
C4 C5 C6 O4 -179.9(11) .
C4 C5 C6 C1 -1.4(17) .
N2 N1 C7 C2 175.8(9) .
Ni1 N1 C7 C2 -1.6(16) .
C1 C2 C7 N1 11.1(17) .
C3 C2 C7 N1 -166.2(10) .
C13 N3 C9 N2 177.3(10) .
Ni1 N3 C9 N2 -4.5(12) .
C13 N3 C9 C10 0.1(16) .
Ni1 N3 C9 C10 178.3(9) .
N1 N2 C9 N3 0.9(14) .
N1 N2 C9 C10 178.2(10) .
N3 C9 C10 C11 -1.3(18) .
N2 C9 C10 C11 -178.4(11) .
C9 C10 C11 C12 2(2) .
C10 C11 C12 C13 -2(2) .
C9 N3 C13 C12 -0.2(17) .
Ni1 N3 C13 C12 -178.0(9) .
C11 C12 C13 N3 1.3(19) .
Ni2 O5 C14 C19 142.7(8) .
Ni1 O5 C14 C19 -98.0(10) .
Y2 O5 C14 C19 22.4(13) .
Ni2 O5 C14 C15 -40.6(13) .
Ni1 O5 C14 C15 78.7(11) .
Y2 O5 C14 C15 -160.9(8) .
O5 C14 C15 C16 -174.6(11) .
C19 C14 C15 C16 2.1(17) .
O5 C14 C15 C20 15.0(17) .
C19 C14 C15 C20 -168.3(11) .
C14 C15 C16 C17 0.1(19) .
C20 C15 C16 C17 171.4(13) .
C15 C16 C17 C18 0(2) .
C16 C17 C18 C19 -2(2) .
C21 O6 C19 C14 -175.9(10) .
Y2 O6 C19 C14 -14.8(12) .
C21 O6 C19 C18 7.5(17) .
Y2 O6 C19 C18 168.6(10) .
O5 C14 C19 O6 -4.3(15) .
C15 C14 C19 O6 178.9(10) .
O5 C14 C19 C18 172.4(11) .
C15 C14 C19 C18 -4.4(17) .
C17 C18 C19 O6 -179.3(12) .
C17 C18 C19 C14 4(2) .
N5 N4 C20 C15 178.6(10) .
Ni2 N4 C20 C15 -1.7(17) .
C14 C15 C20 N4 8.5(18) .
C16 C15 C20 N4 -162.2(12) .
C26 N6 C22 N5 177.9(10) .
Ni2 N6 C22 N5 -5.8(12) .
C26 N6 C22 C23 -1.2(16) .
Ni2 N6 C22 C23 175.2(9) .
N4 N5 C22 N6 -1.2(15) .
N4 N5 C22 C23 177.8(10) .
N6 C22 C23 C24 -0.7(18) .
N5 C22 C23 C24 -179.7(11) .
C22 C23 C24 C25 2.9(18) .
C23 C24 C25 C26 -3.4(19) .
C22 N6 C26 C25 0.6(17) .
Ni2 N6 C26 C25 -175.0(10) .
C24 C25 C26 N6 1.6(19) .
Y1 O7 C27 O8 -2.6(18) .
Y1 O7 C27 C28 178.2(8) .
Y2 O8 C27 O7 -39(2) .
Y2 O8 C27 C28 139.9(11) .
Ni1 O10 C29 O9 1.0(16) .
Ni1 O10 C29 C30 179.4(9) .
Y1 O9 C29 O10 -11.0(19) .
Y1 O9 C29 C30 170.6(9) .
Ni2 O12 C31 O11 -12.7(18) .
Ni2 O12 C31 C32 168.6(10) .
Y2 O11 C31 O12 -4(2) .
Y2 O11 C31 C32 174.8(10) .
Y1 O13 C33 O14 1(2) .
Y1 O13 C33 C34 176.6(10) .
